data_7106970
loop_
_publ_author_name
'Mohammad Mir'
'Jun Ong'
'Goutam Kole'
'Geok Tan'
'Michael McGlinchey'
'Yuyang Wu'
'Jagadese Vittal'

_publ_section_title
;
 Photoreactive gold(I) macrocycles with diphosphine and
 trans,trans-muconate ligands
;
_journal_name_full Chem.Commun.
_journal_page_first 11633
_journal_paper_doi 10.1039/c1cc14442a
_journal_volume 47
_journal_year 2011
_chemical_formula_sum 'C64 H60 Au4 O10 P4'
_chemical_formula_weight 1900.87
_chemical_name_systematic
;
?
;
_space_group_IT_number 14
_symmetry_cell_setting monoclinic
_symmetry_space_group_name_Hall '-P 2ybc'
_symmetry_space_group_name_H-M 'P 1 21/c 1'
_atom_sites_solution_hydrogens geom
_atom_sites_solution_primary direct
_atom_sites_solution_secondary difmap
_audit_creation_method SHELXL-97
_cell_angle_alpha 90.00
_cell_angle_beta 103.224(2)
_cell_angle_gamma 90.00
_cell_formula_units_Z 2
_cell_length_a 11.2747(10)
_cell_length_b 17.2947(14)
_cell_length_c 16.2187(14)
_cell_measurement_reflns_used 3506
_cell_measurement_temperature 223(2)
_cell_measurement_theta_max 26.59
_cell_measurement_theta_min 2.20
_cell_volume 3078.7(5)
_computing_cell_refinement 'Bruker SMART'
_computing_data_collection 'Bruker SMART'
_computing_data_reduction 'Bruker SAINT'
_computing_molecular_graphics 'Bruker SHELXTL'
_computing_publication_material 'Bruker SHELXTL'
_computing_structure_refinement 'SHELXL-97 (Sheldrick, 1997)'
_computing_structure_solution 'SHELXS-97 (Sheldrick, 1990)'
_diffrn_ambient_temperature 223(2)
_diffrn_measured_fraction_theta_full 0.998
_diffrn_measured_fraction_theta_max 0.998
_diffrn_measurement_device_type 'CCD area detector'
_diffrn_measurement_method 'phi and omega scans'
_diffrn_radiation_monochromator graphite
_diffrn_radiation_source 'fine-focus sealed tube'
_diffrn_radiation_type MoK\a
_diffrn_radiation_wavelength 0.71073
_diffrn_reflns_av_R_equivalents 0.0598
_diffrn_reflns_av_sigmaI/netI 0.0654
_diffrn_reflns_limit_h_max 14
_diffrn_reflns_limit_h_min -14
_diffrn_reflns_limit_k_max 22
_diffrn_reflns_limit_k_min -12
_diffrn_reflns_limit_l_max 21
_diffrn_reflns_limit_l_min -20
_diffrn_reflns_number 21320
_diffrn_reflns_theta_full 27.50
_diffrn_reflns_theta_max 27.50
_diffrn_reflns_theta_min 1.75
_exptl_absorpt_coefficient_mu 9.663
_exptl_absorpt_correction_T_max 0.4450
_exptl_absorpt_correction_T_min 0.2250
_exptl_absorpt_correction_type multi-scan
_exptl_absorpt_process_details 'Sadabs, (Sheldrick 2001)'
_exptl_crystal_colour Colourless
_exptl_crystal_density_diffrn 2.051
_exptl_crystal_density_meas ?
_exptl_crystal_density_method 'not measured'
_exptl_crystal_description Block
_exptl_crystal_F_000 1800
_exptl_crystal_size_max 0.22
_exptl_crystal_size_mid 0.20
_exptl_crystal_size_min 0.10
_refine_diff_density_max 2.140
_refine_diff_density_min -0.850
_refine_diff_density_rms 0.189
_refine_ls_extinction_method none
_refine_ls_goodness_of_fit_ref 0.987
_refine_ls_hydrogen_treatment constr
_refine_ls_matrix_type full
_refine_ls_number_parameters 372
_refine_ls_number_reflns 7054
_refine_ls_number_restraints 0
_refine_ls_restrained_S_all 0.987
_refine_ls_R_factor_all 0.0623
_refine_ls_R_factor_gt 0.0432
_refine_ls_shift/su_max 0.002
_refine_ls_shift/su_mean 0.000
_refine_ls_structure_factor_coef Fsqd
_refine_ls_weighting_details 'calc w=1/[\s^2^(Fo^2^)+(0.0421P)^2^+0.0000P] where P=(Fo^2^+2Fc^2^)/3'
_refine_ls_weighting_scheme calc
_refine_ls_wR_factor_gt 0.0885
_refine_ls_wR_factor_ref 0.0950
_reflns_number_gt 5412
_reflns_number_total 7054
_reflns_threshold_expression >2sigma(I)
_cod_data_source_file c1cc14442a.txt
_cod_data_source_block a164
_cod_depositor_comments
;
The following automatic conversions were performed:

'_exptl_crystal_density_meas' value 'Not Measured' was changed to '?'
- the value is perceived as not measured.

Automatic conversion script
Id: cif_fix_values 3008 2015-01-20 13:52:24Z robertas 
;
_cod_original_sg_symbol_H-M P2(1)/c
_cod_database_code 7106970

loop_
_symmetry_equiv_pos_as_xyz
'x, y, z'
'-x, y+1/2, -z+1/2'
'-x, -y, -z'
'x, -y-1/2, z-1/2'

loop_
_atom_site_label
_atom_site_type_symbol
_atom_site_fract_x
_atom_site_fract_y
_atom_site_fract_z
_atom_site_U_iso_or_equiv
_atom_site_adp_type
_atom_site_occupancy
_atom_site_symmetry_multiplicity
_atom_site_calc_flag
_atom_site_refinement_flags
Au1 Au 0.27211(3) 0.412944(16) 0.657518(16) 0.03172(9) Uani 1 1 d .
Au2 Au 0.28967(2) 0.273684(16) 0.766899(15) 0.03022(9) Uani 1 1 d .
P1 P 0.28926(16) 0.34577(11) 0.54395(10) 0.0293(4) Uani 1 1 d .
P2 P 0.22287(17) 0.21141(11) 0.64579(11) 0.0295(4) Uani 1 1 d .
O1 O 0.2699(5) 0.4799(3) 0.7618(3) 0.0422(13) Uani 1 1 d .
O2 O 0.1118(5) 0.4164(3) 0.7934(4) 0.0528(16) Uani 1 1 d .
O3 O 0.6386(5) 0.6762(3) 1.1173(3) 0.0372(12) Uani 1 1 d .
O4 O 0.4530(5) 0.6773(3) 1.1459(3) 0.0499(15) Uani 1 1 d .
C1 C 0.1969(6) 0.4625(5) 0.8104(4) 0.0359(18) Uani 1 1 d .
C2 C 0.2272(7) 0.5052(5) 0.8926(5) 0.0405(19) Uani 1 1 d .
H2 H 0.1707 0.5049 0.9271 0.049 Uiso 1 1 calc R
C3 C 0.3308(7) 0.5433(4) 0.9185(4) 0.0358(17) Uani 1 1 d .
H3 H 0.3844 0.5429 0.8819 0.043 Uiso 1 1 calc R
C4 C 0.3704(7) 0.5854(4) 0.9963(4) 0.0371(17) Uani 1 1 d .
H4 H 0.3165 0.5904 1.0325 0.045 Uiso 1 1 calc R
C5 C 0.4807(7) 0.6178(4) 1.0196(4) 0.0373(18) Uani 1 1 d .
H5 H 0.5338 0.6133 0.9828 0.045 Uiso 1 1 calc R
C6 C 0.5237(7) 0.6602(4) 1.1001(4) 0.0352(17) Uani 1 1 d .
C7 C 0.3093(6) 0.2423(4) 0.5685(4) 0.0302(15) Uani 1 1 d .
H7A H 0.2824 0.2123 0.5162 0.036 Uiso 1 1 calc R
H7B H 0.3960 0.2315 0.5911 0.036 Uiso 1 1 calc R
C1W C 0.0665(6) 0.2245(4) 0.5936(4) 0.0324(16) Uani 1 1 d .
C2W C 0.0106(7) 0.1800(5) 0.5220(5) 0.0432(19) Uani 1 1 d .
H2W H 0.0554 0.1400 0.5041 0.052 Uiso 1 1 calc R
C3W C -0.1069(8) 0.1932(6) 0.4778(6) 0.056(2) Uani 1 1 d .
H3W H -0.1419 0.1637 0.4297 0.067 Uiso 1 1 calc R
C4W C -0.1725(8) 0.2515(6) 0.5062(6) 0.064(3) Uani 1 1 d .
H4W H -0.2535 0.2610 0.4775 0.076 Uiso 1 1 calc R
C5W C -0.1210(8) 0.2953(6) 0.5754(7) 0.061(3) Uani 1 1 d .
H5W H -0.1671 0.3345 0.5934 0.073 Uiso 1 1 calc R
C6W C -0.0023(8) 0.2829(5) 0.6192(5) 0.049(2) Uani 1 1 d .
H6W H 0.0320 0.3139 0.6663 0.058 Uiso 1 1 calc R
C1X C 0.1598(6) 0.3570(4) 0.4554(4) 0.0334(17) Uani 1 1 d .
C2X C 0.1175(7) 0.3002(5) 0.3975(5) 0.0396(18) Uani 1 1 d .
H2X H 0.1559 0.2517 0.4038 0.047 Uiso 1 1 calc R
C3X C 0.0187(7) 0.3127(6) 0.3294(5) 0.049(2) Uani 1 1 d .
H3X H -0.0110 0.2727 0.2910 0.058 Uiso 1 1 calc R
C4X C -0.0345(7) 0.3847(6) 0.3196(5) 0.051(2) Uani 1 1 d .
H4X H -0.1000 0.3942 0.2732 0.061 Uiso 1 1 calc R
C5X C 0.0076(8) 0.4438(5) 0.3775(5) 0.055(2) Uani 1 1 d .
H5X H -0.0297 0.4927 0.3703 0.066 Uiso 1 1 calc R
C6X C 0.1049(7) 0.4301(5) 0.4456(5) 0.045(2) Uani 1 1 d .
H6X H 0.1338 0.4696 0.4849 0.054 Uiso 1 1 calc R
C1Y C 0.2474(7) 0.1084(4) 0.6621(4) 0.0337(17) Uani 1 1 d .
C2Y C 0.1535(8) 0.0604(5) 0.6729(5) 0.047(2) Uani 1 1 d .
H2Y H 0.0740 0.0801 0.6645 0.056 Uiso 1 1 calc R
C3Y C 0.1760(8) -0.0163(5) 0.6958(5) 0.051(2) Uani 1 1 d .
H3Y H 0.1119 -0.0488 0.7021 0.061 Uiso 1 1 calc R
C4Y C 0.2938(9) -0.0446(5) 0.7092(5) 0.051(2) Uani 1 1 d .
H4Y H 0.3095 -0.0964 0.7257 0.061 Uiso 1 1 calc R
C5Y C 0.3874(7) 0.0019(5) 0.6989(5) 0.0429(19) Uani 1 1 d .
H5Y H 0.4668 -0.0181 0.7074 0.051 Uiso 1 1 calc R
C6Y C 0.3646(7) 0.0789(4) 0.6756(4) 0.0360(17) Uani 1 1 d .
H6Y H 0.4290 0.1111 0.6690 0.043 Uiso 1 1 calc R
C1Z C 0.4223(6) 0.3736(4) 0.5055(4) 0.0292(15) Uani 1 1 d .
C2Z C 0.4285(7) 0.3669(4) 0.4222(5) 0.0398(18) Uani 1 1 d .
H2Z H 0.3611 0.3481 0.3819 0.048 Uiso 1 1 calc R
C3Z C 0.5328(7) 0.3877(5) 0.3977(5) 0.045(2) Uani 1 1 d .
H3Z H 0.5364 0.3823 0.3406 0.054 Uiso 1 1 calc R
C4Z C 0.6314(7) 0.4161(5) 0.4549(5) 0.046(2) Uani 1 1 d .
H4Z H 0.7023 0.4297 0.4370 0.055 Uiso 1 1 calc R
C5Z C 0.6273(7) 0.4248(4) 0.5392(5) 0.044(2) Uani 1 1 d .
H5Z H 0.6944 0.4451 0.5786 0.053 Uiso 1 1 calc R
C6Z C 0.5231(7) 0.4033(4) 0.5642(5) 0.0400(18) Uani 1 1 d .
H6Z H 0.5196 0.4085 0.6213 0.048 Uiso 1 1 calc R
O1S O 0.5603(5) 0.2398(4) 0.7127(4) 0.0593(17) Uani 1 1 d .
H1S H 0.5500 0.2704 0.7499 0.089 Uiso 1 1 calc R
C1S C 0.6813(8) 0.2213(6) 0.7262(7) 0.078(3) Uani 1 1 d .
H1S1 H 0.7295 0.2683 0.7344 0.117 Uiso 1 1 calc R
H1S2 H 0.6958 0.1935 0.6775 0.117 Uiso 1 1 calc R
H1S3 H 0.7043 0.1891 0.7763 0.117 Uiso 1 1 calc R

loop_
_atom_site_aniso_label
_atom_site_aniso_U_11
_atom_site_aniso_U_22
_atom_site_aniso_U_33
_atom_site_aniso_U_23
_atom_site_aniso_U_13
_atom_site_aniso_U_12
Au1 0.03652(17) 0.03319(18) 0.02428(14) -0.00341(11) 0.00448(11) 0.00398(12)
Au2 0.03301(16) 0.03344(18) 0.02346(13) -0.00199(11) 0.00495(11) -0.00057(12)
P1 0.0303(10) 0.0333(11) 0.0235(8) -0.0023(7) 0.0045(7) 0.0013(8)
P2 0.0284(10) 0.0328(11) 0.0257(9) -0.0021(7) 0.0030(7) 0.0008(8)
O1 0.049(3) 0.045(3) 0.032(3) -0.005(2) 0.010(2) 0.003(3)
O2 0.027(3) 0.067(4) 0.062(4) -0.024(3) 0.004(3) -0.007(3)
O3 0.039(3) 0.048(3) 0.023(2) -0.003(2) 0.003(2) 0.000(2)
O4 0.045(3) 0.062(4) 0.046(3) -0.020(3) 0.019(3) -0.013(3)
C1 0.026(4) 0.042(5) 0.034(4) -0.011(3) -0.004(3) 0.014(3)
C2 0.032(4) 0.049(5) 0.038(4) -0.009(4) 0.003(3) 0.006(4)
C3 0.043(4) 0.035(5) 0.025(3) 0.000(3) -0.001(3) 0.006(4)
C4 0.039(4) 0.039(5) 0.031(4) -0.005(3) 0.005(3) 0.002(4)
C5 0.045(5) 0.037(5) 0.031(4) -0.008(3) 0.011(3) -0.003(4)
C6 0.041(5) 0.035(4) 0.029(4) 0.000(3) 0.005(3) 0.001(3)
C7 0.026(4) 0.030(4) 0.031(4) 0.000(3) 0.000(3) 0.001(3)
C1W 0.027(4) 0.035(4) 0.031(4) -0.001(3) 0.001(3) -0.003(3)
C2W 0.040(5) 0.050(5) 0.039(4) -0.004(4) 0.005(3) -0.011(4)
C3W 0.036(5) 0.067(7) 0.056(5) 0.006(5) -0.008(4) -0.012(5)
C4W 0.029(5) 0.074(7) 0.080(7) 0.025(6) -0.002(5) -0.001(5)
C5W 0.036(5) 0.060(6) 0.079(7) 0.010(5) -0.003(5) 0.017(4)
C6W 0.043(5) 0.046(5) 0.054(5) 0.012(4) 0.003(4) 0.006(4)
C1X 0.028(4) 0.046(5) 0.026(3) 0.006(3) 0.006(3) 0.002(3)
C2X 0.035(4) 0.047(5) 0.038(4) 0.001(4) 0.012(3) 0.006(4)
C3X 0.037(5) 0.071(7) 0.035(4) -0.002(4) 0.003(3) -0.005(4)
C4X 0.032(4) 0.073(7) 0.042(5) 0.017(4) -0.005(3) -0.001(4)
C5X 0.050(6) 0.050(6) 0.059(6) 0.014(5) -0.001(4) 0.011(4)
C6X 0.044(5) 0.045(5) 0.041(4) 0.008(4) 0.002(4) 0.009(4)
C1Y 0.034(4) 0.037(4) 0.029(4) -0.001(3) 0.005(3) -0.002(3)
C2Y 0.043(5) 0.039(5) 0.061(5) -0.001(4) 0.014(4) 0.000(4)
C3Y 0.058(6) 0.034(5) 0.061(5) -0.007(4) 0.018(4) -0.007(4)
C4Y 0.078(7) 0.036(5) 0.042(5) 0.007(4) 0.022(4) 0.004(5)
C5Y 0.044(5) 0.047(5) 0.035(4) 0.003(4) 0.004(3) 0.011(4)
C6Y 0.036(4) 0.035(5) 0.036(4) 0.008(3) 0.005(3) 0.005(3)
C1Z 0.026(4) 0.032(4) 0.030(3) -0.002(3) 0.005(3) 0.001(3)
C2Z 0.045(5) 0.036(5) 0.037(4) -0.007(3) 0.006(3) 0.000(4)
C3Z 0.051(5) 0.051(5) 0.039(4) 0.005(4) 0.025(4) 0.000(4)
C4Z 0.033(4) 0.047(5) 0.060(5) 0.009(4) 0.017(4) -0.004(4)
C5Z 0.029(4) 0.041(5) 0.060(5) -0.003(4) 0.003(4) -0.005(3)
C6Z 0.041(5) 0.042(5) 0.036(4) -0.001(3) 0.006(3) 0.006(4)
O1S 0.044(4) 0.085(5) 0.047(4) -0.022(3) 0.007(3) 0.004(3)
C1S 0.041(6) 0.096(9) 0.102(9) -0.033(7) 0.029(6) 0.003(5)

loop_
_atom_type_symbol
_atom_type_description
_atom_type_scat_dispersion_real
_atom_type_scat_dispersion_imag
_atom_type_scat_source
C C 0.0033 0.0016 'International Tables Vol C Tables 4.2.6.8 and 6.1.1.4'
H H 0.0000 0.0000 'International Tables Vol C Tables 4.2.6.8 and 6.1.1.4'
O O 0.0106 0.0060 'International Tables Vol C Tables 4.2.6.8 and 6.1.1.4'
P P 0.1023 0.0942 'International Tables Vol C Tables 4.2.6.8 and 6.1.1.4'
Au Au -2.0133 8.8022 'International Tables Vol C Tables 4.2.6.8 and 6.1.1.4'

loop_
_geom_angle_atom_site_label_1
_geom_angle_atom_site_label_2
_geom_angle_atom_site_label_3
_geom_angle
_geom_angle_site_symmetry_1
_geom_angle_site_symmetry_3
O1 Au1 P1 175.02(16) . .
O1 Au1 Au2 88.69(15) . .
P1 Au1 Au2 93.70(5) . .
O3 Au2 P2 175.20(15) 3_667 .
O3 Au2 Au1 99.30(14) 3_667 .
P2 Au2 Au1 84.38(5) . .
C1X P1 C1Z 106.2(3) . .
C1X P1 C7 108.3(3) . .
C1Z P1 C7 105.2(3) . .
C1X P1 Au1 113.2(2) . .
C1Z P1 Au1 112.4(2) . .
C7 P1 Au1 111.1(2) . .
C1W P2 C1Y 107.2(3) . .
C1W P2 C7 105.1(3) . .
C1Y P2 C7 107.4(3) . .
C1W P2 Au2 117.2(2) . .
C1Y P2 Au2 109.8(2) . .
C7 P2 Au2 109.8(2) . .
C1 O1 Au1 119.8(5) . .
C6 O3 Au2 116.9(4) . 3_667
O2 C1 O1 125.8(7) . .
O2 C1 C2 121.9(7) . .
O1 C1 C2 112.3(7) . .
C3 C2 C1 122.4(7) . .
C2 C3 C4 127.3(7) . .
C5 C4 C3 122.8(7) . .
C4 C5 C6 123.5(7) . .
O4 C6 O3 124.7(7) . .
O4 C6 C5 121.3(7) . .
O3 C6 C5 114.0(6) . .
P2 C7 P1 111.9(4) . .
C6W C1W C2W 117.7(7) . .
C6W C1W P2 120.5(6) . .
C2W C1W P2 121.7(6) . .
C3W C2W C1W 122.2(8) . .
C2W C3W C4W 118.0(8) . .
C5W C4W C3W 121.1(8) . .
C4W C5W C6W 121.0(9) . .
C5W C6W C1W 119.9(9) . .
C2X C1X C6X 119.7(7) . .
C2X C1X P1 124.0(6) . .
C6X C1X P1 116.3(6) . .
C1X C2X C3X 121.5(8) . .
C4X C3X C2X 118.7(8) . .
C3X C4X C5X 120.8(8) . .
C6X C5X C4X 119.7(8) . .
C5X C6X C1X 119.5(8) . .
C6Y C1Y C2Y 119.1(7) . .
C6Y C1Y P2 119.5(6) . .
C2Y C1Y P2 120.7(6) . .
C3Y C2Y C1Y 120.6(8) . .
C2Y C3Y C4Y 119.4(8) . .
C5Y C4Y C3Y 120.8(8) . .
C4Y C5Y C6Y 119.8(8) . .
C1Y C6Y C5Y 120.3(7) . .
C2Z C1Z C6Z 118.9(7) . .
C2Z C1Z P1 123.2(5) . .
C6Z C1Z P1 117.9(5) . .
C1Z C2Z C3Z 120.2(7) . .
C4Z C3Z C2Z 121.0(7) . .
C3Z C4Z C5Z 120.2(7) . .
C6Z C5Z C4Z 118.9(7) . .
C5Z C6Z C1Z 120.8(7) . .

loop_
_geom_bond_atom_site_label_1
_geom_bond_atom_site_label_2
_geom_bond_distance
_geom_bond_site_symmetry_2
Au1 O1 2.055(5) .
Au1 P1 2.2233(17) .
Au1 Au2 2.9709(4) .
Au2 O3 2.059(5) 3_667
Au2 P2 2.2155(18) .
P1 C1X 1.809(7) .
P1 C1Z 1.817(7) .
P1 C7 1.836(7) .
P2 C1W 1.787(7) .
P2 C1Y 1.813(8) .
P2 C7 1.835(7) .
O1 C1 1.298(9) .
O2 C1 1.230(9) .
O3 C6 1.291(9) .
O3 Au2 2.059(5) 3_667
O4 C6 1.243(9) .
C1 C2 1.493(9) .
C2 C3 1.323(10) .
C3 C4 1.437(9) .
C4 C5 1.337(10) .
C5 C6 1.480(9) .
C1W C6W 1.394(11) .
C1W C2W 1.416(10) .
C2W C3W 1.373(11) .
C3W C4W 1.391(13) .
C4W C5W 1.368(13) .
C5W C6W 1.380(11) .
C1X C2X 1.367(10) .
C1X C6X 1.400(10) .
C2X C3X 1.394(10) .
C3X C4X 1.375(12) .
C4X C5X 1.396(12) .
C5X C6X 1.388(11) .
C1Y C6Y 1.386(10) .
C1Y C2Y 1.387(11) .
C2Y C3Y 1.385(11) .
C3Y C4Y 1.385(12) .
C4Y C5Y 1.367(11) .
C5Y C6Y 1.393(10) .
C1Z C2Z 1.372(9) .
C1Z C6Z 1.402(10) .
C2Z C3Z 1.373(10) .
C3Z C4Z 1.365(11) .
C4Z C5Z 1.388(11) .
C5Z C6Z 1.379(11) .
O1S C1S 1.368(10) .
